data_4313054
loop_
_publ_author_name
'Buddhimathie Jayasekera'
'Jennifer A. Aitken'
'Mary Jane Heeg'
'Stephanie L. Brock'

_publ_section_title
;
 Toward an Arsenic Analogue of Hittorf's Phosphorus: Mixed Pnicogen Chains
 in Cu2P1.8As1.2I2
;
_journal_name_full 'Inorganic Chemistry'
_journal_page_first 658
_journal_page_last 660
_journal_paper_doi 10.1021/ic0258936
_journal_volume 42
_journal_year 2003
_chemical_formula_sum 'As1.28 Cu2 I2 P1.72'
_chemical_formula_weight 530.02
_chemical_name_systematic
; 
 ? 
;
_space_group_IT_number 14
_symmetry_cell_setting monoclinic
_symmetry_space_group_name_Hall '-P 2ybc'
_symmetry_space_group_name_H-M 'P 1 21/c 1'
_atom_sites_solution_hydrogens geom
_atom_sites_solution_primary direct
_atom_sites_solution_secondary difmap
_audit_creation_method SHELXL-97
_cell_angle_alpha 90.00
_cell_angle_beta 115.406(4)
_cell_angle_gamma 90.00
_cell_formula_units_Z 16
_cell_length_a 15.477(3)
_cell_length_b 13.200(3)
_cell_length_c 15.421(3)
_cell_measurement_reflns_used 1010
_cell_measurement_temperature 293(2)
_cell_measurement_theta_max 27.5
_cell_measurement_theta_min 3
_cell_volume 2845.8(10)
_computing_cell_refinement 'Bruker SAINT'
_computing_data_collection 'Bruker SMART'
_computing_data_reduction 'Bruker SAINT'
_computing_molecular_graphics 'Ortep 3 for Windows (Farrugia, 1997)'
_computing_publication_material 'SHELXTL 5.1 (Sheldrick, 1998)'
_computing_structure_refinement 'SHELXL-97 (Sheldrick, 1997)'
_computing_structure_solution 'SHELXS-97 (Sheldrick, 1990)'
_diffrn_ambient_temperature 293(2)
_diffrn_measured_fraction_theta_full 0.942
_diffrn_measured_fraction_theta_max 0.942
_diffrn_measurement_device_type 'Bruker P4/CCD'
_diffrn_measurement_method 'SMART CCD'
_diffrn_radiation_monochromator graphite
_diffrn_radiation_source 'fine-focus sealed tube'
_diffrn_radiation_type MoK\a
_diffrn_radiation_wavelength 0.71073
_diffrn_reflns_av_R_equivalents 0.0540
_diffrn_reflns_av_sigmaI/netI 0.0519
_diffrn_reflns_limit_h_max 18
_diffrn_reflns_limit_h_min -19
_diffrn_reflns_limit_k_max 17
_diffrn_reflns_limit_k_min 0
_diffrn_reflns_limit_l_max 20
_diffrn_reflns_limit_l_min 0
_diffrn_reflns_number 20385
_diffrn_reflns_theta_full 28.37
_diffrn_reflns_theta_max 28.37
_diffrn_reflns_theta_min 1.46
_exptl_absorpt_coefficient_mu 20.825
_exptl_absorpt_correction_T_max 0.563
_exptl_absorpt_correction_T_min 0.360
_exptl_absorpt_correction_type multi-scan
_exptl_crystal_colour Black
_exptl_crystal_density_diffrn 4.948
_exptl_crystal_density_method 'not measured'
_exptl_crystal_description Needle
_exptl_crystal_F_000 3712
_exptl_crystal_size_max 0.16
_exptl_crystal_size_mid 0.04
_exptl_crystal_size_min 0.04
_refine_diff_density_max 4.617
_refine_diff_density_min -2.540
_refine_diff_density_rms 0.512
_refine_ls_extinction_coef None
_refine_ls_extinction_method none
_refine_ls_goodness_of_fit_ref 1.045
_refine_ls_hydrogen_treatment mixed
_refine_ls_matrix_type full
_refine_ls_number_parameters 384
_refine_ls_number_reflns 6856
_refine_ls_number_restraints 1
_refine_ls_restrained_S_all 1.045
_refine_ls_R_factor_all 0.1066
_refine_ls_R_factor_gt 0.0743
_refine_ls_shift/su_max 0.001
_refine_ls_shift/su_mean 0.000
_refine_ls_structure_factor_coef Fsqd
_refine_ls_weighting_details 'calc w=1/[\s^2^(Fo^2^)+(0.0613P)^2^+331.4588P] where P=(Fo^2^+2Fc^2^)/3'
_refine_ls_weighting_scheme calc
_refine_ls_wR_factor_gt 0.1999
_refine_ls_wR_factor_ref 0.2127
_reflns_number_gt 4652
_reflns_number_total 6856
_reflns_threshold_expression >2sigma(I)
_cod_data_source_file ic0258936-2_s2.cif
_cod_data_source_block altstr2
_cod_depositor_comments
;
The following automatic conversions were performed:

'_symmetry_cell_setting' value 'Monoclinic' changed to 'monoclinic'
according to the built-in table from CIF Core dictionary named
'cif_core.dic' version 2.4.1 from
2010-06-29.

'_exptl_absorpt_correction_type' value 'Multi-scan'
changed to 'multi-scan' according to the built-in table from CIF Core
dictionary named 'cif_core.dic' version 2.4.1 from 2010-06-29.

Automatic conversion script
Id: cif_fix_values 1646 2011-03-28 12:23:43Z adriana 
;
_cod_original_cell_volume 2845.9(9)
_cod_database_code 4313054

loop_
_symmetry_equiv_pos_as_xyz
'x, y, z'
'-x, y+1/2, -z+1/2'
'-x, -y, -z'
'x, -y-1/2, z-1/2'

loop_
_atom_site_label
_atom_site_type_symbol
_atom_site_fract_x
_atom_site_fract_y
_atom_site_fract_z
_atom_site_U_iso_or_equiv
_atom_site_adp_type
_atom_site_occupancy
_atom_site_symmetry_multiplicity
_atom_site_calc_flag
_atom_site_refinement_flags
_atom_site_disorder_assembly
_atom_site_disorder_group
I1 I 0.69620(10) 0.12896(12) 0.54659(10) 0.0292(3) Uani 1 1 d . . .
I2 I 0.44645(11) 0.14689(13) 0.30345(11) 0.0339(4) Uani 1 1 d . . .
I3 I 0.18922(10) 0.14857(13) 0.06115(10) 0.0312(4) Uani 1 1 d . . .
I4 I 0.43371(10) 0.16090(12) 0.56558(10) 0.0305(4) Uani 1 1 d . . .
I5 I 0.16121(11) 0.13519(12) 0.33647(11) 0.0316(4) Uani 1 1 d . . .
I6 I 0.66593(10) 0.12129(12) 0.83674(11) 0.0303(3) Uani 1 1 d . . .
I7 I 0.93053(10) 0.16462(12) 0.07032(10) 0.0293(3) Uani 1 1 d . . .
I8 I 0.93736(11) 0.12866(13) 0.81247(11) 0.0351(4) Uani 1 1 d . . .
As1 As 0.9817(2) 0.1136(3) 0.4450(2) 0.0222(12) Uani 0.347(10) 1 d P . 1
As2 As 0.7869(3) 0.1324(3) 0.2127(3) 0.0280(14) Uani 0.300(11) 1 d P . 1
As3 As 0.8155(3) 0.1225(4) 0.3706(3) 0.0287(15) Uani 0.241(11) 1 d P . 1
As4 As 0.9809(2) 0.0526(3) 0.5917(2) 0.0235(12) Uani 0.423(11) 1 d P . 1
As5 As 0.6293(3) 0.1258(3) 0.1851(3) 0.0319(14) Uani 0.357(11) 1 d P . 1
As6 As 0.3169(3) 0.1259(3) 0.8640(3) 0.0323(14) Uani 0.349(11) 1 d P . 1
As7 As 0.38342(19) 0.0446(2) 0.76756(19) 0.0264(9) Uani 0.736(11) 1 d P . 1
As8 As 0.1761(3) 0.0338(3) 0.8281(3) 0.0284(13) Uani 0.424(11) 1 d P . 1
As9 As 0.1325(3) 0.1245(3) 0.6845(3) 0.0314(14) Uani 0.355(11) 1 d P . 1
As10 As 0.22912(19) 0.0463(2) 0.6162(2) 0.0237(10) Uani 0.647(11) 1 d P . 1
As11 As 0.4104(2) 0.0574(3) 0.0176(2) 0.0226(11) Uani 0.467(11) 1 d P . 1
As12 As 0.5583(2) 0.1137(3) 0.0159(2) 0.0232(11) Uani 0.473(11) 1 d P . 1
P1 P 0.9817(2) 0.1136(3) 0.4450(2) 0.0222(12) Uani 0.65 1 d P . 2
P2 P 0.7869(3) 0.1324(3) 0.2127(3) 0.0280(14) Uani 0.70 1 d P . 2
P3 P 0.8155(3) 0.1225(4) 0.3706(3) 0.0287(15) Uani 0.76 1 d P . 2
P4 P 0.9809(2) 0.0526(3) 0.5917(2) 0.0235(12) Uani 0.58 1 d P . 2
P5 P 0.6293(3) 0.1258(3) 0.1851(3) 0.0319(14) Uani 0.64 1 d P . 2
P6 P 0.3169(3) 0.1259(3) 0.8640(3) 0.0323(14) Uani 0.65 1 d P . 2
P7 P 0.38342(19) 0.0446(2) 0.76756(19) 0.0264(9) Uani 0.26 1 d P . 2
P8 P 0.1761(3) 0.0338(3) 0.8281(3) 0.0284(13) Uani 0.58 1 d P . 2
P9 P 0.1325(3) 0.1245(3) 0.6845(3) 0.0314(14) Uani 0.64 1 d P . 2
P10 P 0.22912(19) 0.0463(2) 0.6162(2) 0.0237(10) Uani 0.35 1 d P . 2
P11 P 0.4104(2) 0.0574(3) 0.0176(2) 0.0226(11) Uani 0.53 1 d P . 2
P12 P 0.5583(2) 0.1137(3) 0.0159(2) 0.0232(11) Uani 0.53 1 d P . 2
Cu1 Cu 0.0987(5) 0.0372(5) 0.9062(5) 0.034(2) Uani 0.471(13) 1 d P . 2
Cu2 Cu 0.0674(3) 0.2395(3) 0.4166(3) 0.0433(16) Uani 0.776(14) 1 d P . 2
Cu3 Cu 0.7712(3) 0.2384(3) 0.4478(3) 0.0395(15) Uani 0.778(13) 1 d P . 2
Cu4 Cu 0.8409(5) 0.2429(5) 0.6604(4) 0.030(2) Uani 0.59(2) 1 d P . 2
Cu5 Cu 0.3310(4) 0.2134(4) 0.3827(4) 0.0394(19) Uani 0.620(13) 1 d P . 2
Cu6 Cu 0.2723(16) 0.0631(18) 0.4989(14) 0.058(8) Uani 0.194(15) 1 d P . 2
Cu7 Cu 0.3607(15) 0.074(3) 0.1263(15) 0.068(13) Uani 0.192(18) 1 d P . 2
Cu8 Cu 0.4843(10) 0.1601(16) 0.7509(11) 0.059(7) Uani 0.247(15) 1 d P . 2
Cu9 Cu 0.8722(5) 0.0539(6) 0.6394(6) 0.039(3) Uani 0.426(13) 1 d P . 2
Cu10 Cu 0.5850(4) 0.2340(4) 0.9247(4) 0.043(2) Uani 0.617(14) 1 d P . 2
Cu11 Cu 0.5531(4) 0.2421(4) 0.2254(4) 0.0429(19) Uani 0.656(13) 1 d P . 2
Cu12 Cu 0.3739(8) 0.164(3) 0.1147(9) 0.043(6) Uani 0.47(6) 1 d P . 2
Cu13 Cu 0.2519(9) 0.1684(13) 0.5178(9) 0.066(6) Uani 0.316(16) 1 d P . 2
Cu14 Cu 0.5003(16) 0.056(2) 0.7221(18) 0.046(10) Uani 0.137(14) 1 d P . 2
Cu15 Cu 0.1114(4) 0.2154(4) 0.1721(4) 0.0338(17) Uani 0.605(13) 1 d P . 2
Cu16 Cu 0.864(4) 0.209(5) 0.642(3) 0.050(15) Uiso 0.11(2) 1 d P . 2
Cu17 Cu 0.3685(19) 0.200(4) 0.131(3) 0.040(8) Uiso 0.19(6) 1 d P . 2
Cu18 Cu 0.8829(17) 0.150(2) 0.6240(17) 0.054(10) Uiso 0.176(19) 1 d P . 2
Cu19 Cu 0.753(5) 0.320(5) 0.512(5) 0.09(3) Uiso 0.088(18) 1 d P . 2
Cu20 Cu 0.130(5) 0.169(5) -0.120(5) 0.10(3) Uiso 0.100(18) 1 d P . 2
Cu21 Cu 0.531(5) 0.230(5) 0.471(5) 0.05(2) Uiso 0.057(14) 1 d P . 2
Cu22 Cu -0.016(4) 0.163(5) 0.251(4) 0.08(2) Uiso 0.090(16) 1 d P . 2
Cu23 Cu 0.630(6) 0.169(6) 0.378(6) 0.12(4) Uiso 0.09(2) 1 d P . 2

loop_
_atom_site_aniso_label
_atom_site_aniso_U_11
_atom_site_aniso_U_22
_atom_site_aniso_U_33
_atom_site_aniso_U_23
_atom_site_aniso_U_13
_atom_site_aniso_U_12
I1 0.0209(7) 0.0317(8) 0.0295(7) 0.0014(6) 0.0056(6) 0.0017(6)
I2 0.0284(8) 0.0448(10) 0.0258(7) -0.0059(6) 0.0091(6) -0.0059(7)
I3 0.0235(7) 0.0412(9) 0.0260(7) -0.0006(6) 0.0078(6) 0.0070(6)
I4 0.0254(7) 0.0371(8) 0.0247(7) 0.0011(6) 0.0066(6) -0.0052(6)
I5 0.0305(8) 0.0351(8) 0.0268(7) 0.0041(6) 0.0100(6) -0.0064(6)
I6 0.0242(7) 0.0289(7) 0.0343(8) 0.0001(6) 0.0092(6) -0.0008(6)
I7 0.0207(7) 0.0370(8) 0.0276(7) 0.0046(6) 0.0078(6) -0.0004(6)
I8 0.0333(8) 0.0342(8) 0.0260(7) -0.0035(6) 0.0014(6) 0.0061(7)
As1 0.0189(19) 0.024(2) 0.0197(18) 0.0014(14) 0.0047(14) 0.0005(14)
As2 0.024(2) 0.026(2) 0.021(2) -0.0020(15) -0.0017(15) 0.0026(16)
As3 0.025(2) 0.032(3) 0.025(2) 0.0026(18) 0.0074(17) 0.0003(18)
As4 0.0197(18) 0.027(2) 0.0176(17) -0.0003(13) 0.0017(13) -0.0004(13)
As5 0.030(2) 0.036(2) 0.026(2) 0.0010(17) 0.0086(16) -0.0017(17)
As6 0.026(2) 0.039(3) 0.027(2) -0.0017(17) 0.0079(16) -0.0011(17)
As7 0.0267(15) 0.0290(16) 0.0249(15) 0.0014(11) 0.0125(11) -0.0020(11)
As8 0.025(2) 0.026(2) 0.028(2) -0.0028(14) 0.0054(14) 0.0029(14)
As9 0.030(2) 0.035(2) 0.025(2) 0.0011(16) 0.0075(16) -0.0013(17)
As10 0.0196(15) 0.0256(16) 0.0260(15) 0.0010(11) 0.0097(11) -0.0008(11)
As11 0.0155(16) 0.0272(19) 0.0205(17) -0.0017(12) 0.0034(12) 0.0006(12)
As12 0.0192(17) 0.0259(19) 0.0204(17) -0.0003(12) 0.0047(12) -0.0019(12)
P1 0.0189(19) 0.024(2) 0.0197(18) 0.0014(14) 0.0047(14) 0.0005(14)
P2 0.024(2) 0.026(2) 0.021(2) -0.0020(15) -0.0017(15) 0.0026(16)
P3 0.025(2) 0.032(3) 0.025(2) 0.0026(18) 0.0074(17) 0.0003(18)
P4 0.0197(18) 0.027(2) 0.0176(17) -0.0003(13) 0.0017(13) -0.0004(13)
P5 0.030(2) 0.036(2) 0.026(2) 0.0010(17) 0.0086(16) -0.0017(17)
P6 0.026(2) 0.039(3) 0.027(2) -0.0017(17) 0.0079(16) -0.0011(17)
P7 0.0267(15) 0.0290(16) 0.0249(15) 0.0014(11) 0.0125(11) -0.0020(11)
P8 0.025(2) 0.026(2) 0.028(2) -0.0028(14) 0.0054(14) 0.0029(14)
P9 0.030(2) 0.035(2) 0.025(2) 0.0011(16) 0.0075(16) -0.0013(17)
P10 0.0196(15) 0.0256(16) 0.0260(15) 0.0010(11) 0.0097(11) -0.0008(11)
P11 0.0155(16) 0.0272(19) 0.0205(17) -0.0017(12) 0.0034(12) 0.0006(12)
P12 0.0192(17) 0.0259(19) 0.0204(17) -0.0003(12) 0.0047(12) -0.0019(12)
Cu1 0.035(4) 0.034(4) 0.037(4) -0.003(3) 0.019(3) -0.004(3)
Cu2 0.041(3) 0.037(3) 0.043(3) -0.0065(19) 0.009(2) 0.0009(18)
Cu3 0.039(3) 0.038(3) 0.042(3) 0.0006(18) 0.0187(19) 0.0084(18)
Cu4 0.032(3) 0.026(3) 0.031(3) -0.004(2) 0.015(2) 0.004(2)
Cu5 0.037(3) 0.027(3) 0.051(3) 0.005(2) 0.016(2) -0.001(2)
Cu6 0.062(14) 0.068(16) 0.041(11) 0.003(9) 0.020(10) -0.022(11)
Cu7 0.035(11) 0.12(3) 0.044(12) -0.026(14) 0.017(9) 0.002(13)
Cu8 0.029(8) 0.100(15) 0.038(8) 0.006(8) 0.006(6) 0.003(8)
Cu9 0.033(4) 0.045(5) 0.041(4) -0.004(3) 0.017(3) 0.003(3)
Cu10 0.040(3) 0.040(3) 0.044(3) -0.006(2) 0.014(2) 0.001(2)
Cu11 0.041(3) 0.039(3) 0.045(3) -0.011(2) 0.014(2) 0.002(2)
Cu12 0.034(5) 0.059(14) 0.037(5) -0.011(6) 0.016(3) -0.011(5)
Cu13 0.045(8) 0.104(13) 0.043(7) -0.013(7) 0.015(6) 0.001(7)
Cu14 0.023(12) 0.07(2) 0.045(15) 0.005(13) 0.013(10) -0.005(11)
Cu15 0.043(3) 0.028(3) 0.031(3) 0.002(2) 0.017(2) -0.003(2)

loop_
_atom_type_symbol
_atom_type_description
_atom_type_scat_dispersion_real
_atom_type_scat_dispersion_imag
_atom_type_scat_source
P P 0.1023 0.0942 'International Tables Vol C Tables 4.2.6.8 and 6.1.1.4'
Cu Cu 0.3201 1.2651 'International Tables Vol C Tables 4.2.6.8 and 6.1.1.4'
As As 0.0499 2.0058 'International Tables Vol C Tables 4.2.6.8 and 6.1.1.4'
I I -0.4742 1.8119 'International Tables Vol C Tables 4.2.6.8 and 6.1.1.4'

loop_
_geom_angle_atom_site_label_1
_geom_angle_atom_site_label_2
_geom_angle_atom_site_label_3
_geom_angle
_geom_angle_site_symmetry_1
_geom_angle_site_symmetry_3
_geom_angle_publ_flag
Cu23 I1 Cu16 112(2) . . ?
Cu23 I1 Cu18 110(2) . . ?
Cu16 I1 Cu18 20.1(16) . . ?
Cu23 I1 Cu4 116(2) . . ?
Cu16 I1 Cu4 15.6(17) . . ?
Cu18 I1 Cu4 35.4(6) . . ?
Cu23 I1 Cu10 40(2) . 4_565 ?
Cu16 I1 Cu10 108.3(12) . 4_565 ?
Cu18 I1 Cu10 120.4(6) . 4_565 ?
Cu4 I1 Cu10 100.98(19) . 4_565 ?
Cu23 I1 Cu9 122(2) . . ?
Cu16 I1 Cu9 45.7(16) . . ?
Cu18 I1 Cu9 28.7(6) . . ?
Cu4 I1 Cu9 58.4(2) . . ?
Cu10 I1 Cu9 147.1(2) 4_565 . ?
Cu23 I1 Cu21 62(2) . . ?
Cu16 I1 Cu21 126(2) . . ?
Cu18 I1 Cu21 144.0(16) . . ?
Cu4 I1 Cu21 112.8(14) . . ?
Cu10 I1 Cu21 30.4(14) 4_565 . ?
Cu9 I1 Cu21 171.1(15) . . ?
Cu23 I1 Cu3 50(2) . . ?
Cu16 I1 Cu3 62.2(9) . . ?
Cu18 I1 Cu3 62.9(5) . . ?
Cu4 I1 Cu3 67.84(17) . . ?
Cu10 I1 Cu3 62.49(15) 4_565 . ?
Cu9 I1 Cu3 85.1(2) . . ?
Cu21 I1 Cu3 92.8(14) . . ?
Cu23 I1 Cu6 88(2) . 3_656 ?
Cu16 I1 Cu6 106.0(19) . 3_656 ?
Cu18 I1 Cu6 86.0(8) . 3_656 ?
Cu4 I1 Cu6 120.4(5) . 3_656 ?
Cu10 I1 Cu6 125.9(4) 4_565 3_656 ?
Cu9 I1 Cu6 62.5(5) . 3_656 ?
Cu21 I1 Cu6 126.4(15) . 3_656 ?
Cu3 I1 Cu6 100.7(4) . 3_656 ?
Cu23 I1 Cu19 68(2) . . ?
Cu16 I1 Cu19 54.7(17) . . ?
Cu18 I1 Cu19 67.5(15) . . ?
Cu4 I1 Cu19 50.7(13) . . ?
Cu10 I1 Cu19 53.8(13) 4_565 . ?
Cu9 I1 Cu19 96.0(14) . . ?
Cu21 I1 Cu19 78(2) . . ?
Cu3 I1 Cu19 33.1(14) . . ?
Cu6 I1 Cu19 133.1(14) 3_656 . ?
Cu17 I2 Cu21 138(2) . . ?
Cu17 I2 Cu23 112(2) . . ?
Cu21 I2 Cu23 61(2) . . ?
Cu17 I2 Cu12 12.2(9) . . ?
Cu21 I2 Cu12 149.1(16) . . ?
Cu23 I2 Cu12 110.2(19) . . ?
Cu17 I2 Cu7 37.7(17) . . ?
Cu21 I2 Cu7 176.1(17) . . ?
Cu23 I2 Cu7 117.9(19) . . ?
Cu12 I2 Cu7 26.9(11) . . ?
Cu17 I2 Cu10 116.9(10) . 4_565 ?
Cu21 I2 Cu10 30.8(15) . 4_565 ?
Cu23 I2 Cu10 38.9(19) . 4_565 ?
Cu12 I2 Cu10 123.7(5) . 4_565 ?
Cu7 I2 Cu10 146.2(7) . 4_565 ?
Cu17 I2 Cu5 106.1(12) . . ?
Cu21 I2 Cu5 64.0(15) . . ?
Cu23 I2 Cu5 125.1(19) . . ?
Cu12 I2 Cu5 114.7(6) . . ?
Cu7 I2 Cu5 116.6(5) . . ?
Cu10 I2 Cu5 88.87(17) 4_565 . ?
Cu17 I2 Cu11 60.5(6) . . ?
Cu21 I2 Cu11 95.9(15) . . ?
Cu23 I2 Cu11 52.1(19) . . ?
Cu12 I2 Cu11 61.7(2) . . ?
Cu7 I2 Cu11 81.0(7) . . ?
Cu10 I2 Cu11 65.26(17) 4_565 . ?
Cu5 I2 Cu11 133.64(17) . . ?
Cu17 I2 Cu8 60.2(12) . 4_565 ?
Cu21 I2 Cu8 79.9(15) . 4_565 ?
Cu23 I2 Cu8 72.4(19) . 4_565 ?
Cu12 I2 Cu8 69.4(7) . 4_565 ?
Cu7 I2 Cu8 96.1(9) . 4_565 ?
Cu10 I2 Cu8 57.6(3) 4_565 4_565 ?
Cu5 I2 Cu8 95.5(4) . 4_565 ?
Cu11 I2 Cu8 38.3(4) . 4_565 ?
Cu17 I2 Cu14 98.8(16) . 3_656 ?
Cu21 I2 Cu14 118.6(16) . 3_656 ?
Cu23 I2 Cu14 80.9(19) . 3_656 ?
Cu12 I2 Cu14 86.6(9) . 3_656 ?
Cu7 I2 Cu14 64.3(9) . 3_656 ?
Cu10 I2 Cu14 116.9(5) 4_565 3_656 ?
Cu5 I2 Cu14 130.3(5) . 3_656 ?
Cu11 I2 Cu14 96.0(5) . 3_656 ?
Cu8 I2 Cu14 134.1(6) 4_565 3_656 ?
Cu20 I3 Cu7 107.0(16) . . ?
Cu20 I3 Cu17 104.1(18) . . ?
Cu7 I3 Cu17 37.6(15) . . ?
Cu20 I3 Cu12 99.8(16) . . ?
Cu7 I3 Cu12 27.4(11) . . ?
Cu17 I3 Cu12 12.4(8) . . ?
Cu20 I3 Cu15 128.7(16) . . ?
Cu7 I3 Cu15 123.6(5) . . ?
Cu17 I3 Cu15 110.4(15) . . ?
Cu12 I3 Cu15 120.7(6) . . ?
Cu20 I3 Cu1 42.7(16) . 1_554 ?
Cu7 I3 Cu1 101.3(6) . 1_554 ?
Cu17 I3 Cu1 125.3(15) . 1_554 ?
Cu12 I3 Cu1 114.4(7) . 1_554 ?
Cu15 I3 Cu1 124.23(19) . 1_554 ?
Cu20 I3 Cu2 39.9(16) . 4_565 ?
Cu7 I3 Cu2 140.6(6) . 4_565 ?
Cu17 I3 Cu2 116.4(6) . 4_565 ?
Cu12 I3 Cu2 120.3(4) . 4_565 ?
Cu15 I3 Cu2 90.09(16) . 4_565 ?
Cu1 I3 Cu2 68.96(18) 1_554 4_565 ?
Cu20 I3 Cu13 69.3(16) . 4_565 ?
Cu7 I3 Cu13 91.1(9) . 4_565 ?
Cu17 I3 Cu13 56.7(8) . 4_565 ?
Cu12 I3 Cu13 64.1(7) . 4_565 ?
Cu15 I3 Cu13 99.7(3) . 4_565 ?
Cu1 I3 Cu13 111.7(3) 1_554 4_565 ?
Cu2 I3 Cu13 60.9(3) 4_565 4_565 ?
Cu17 I4 Cu14 94.9(16) 4_566 . ?
Cu17 I4 Cu13 60.6(8) 4_566 . ?
Cu14 I4 Cu13 103.6(6) . . ?
Cu17 I4 Cu6 92.2(10) 4_566 . ?
Cu14 I4 Cu6 91.9(7) . . ?
Cu13 I4 Cu6 33.2(7) . . ?
Cu17 I4 Cu8 63.1(14) 4_566 . ?
Cu14 I4 Cu8 33.5(8) . . ?
Cu13 I4 Cu8 95.2(4) . . ?
Cu6 I4 Cu8 102.5(6) . . ?
Cu17 I4 Cu5 94.2(13) 4_566 . ?
Cu14 I4 Cu5 161.0(6) . . ?
Cu13 I4 Cu5 66.9(3) . . ?
Cu6 I4 Cu5 71.0(4) . . ?
Cu8 I4 Cu5 156.7(4) . . ?
Cu17 I4 Cu21 113(2) 4_566 . ?
Cu14 I4 Cu21 127.0(15) . . ?
Cu13 I4 Cu21 129.1(14) . . ?
Cu6 I4 Cu21 128.6(15) . . ?
Cu8 I4 Cu21 128.7(15) . . ?
Cu5 I4 Cu21 63.4(14) . . ?
Cu17 I4 Cu11 61.3(6) 4_566 4_566 ?
Cu14 I4 Cu11 63.7(6) . 4_566 ?
Cu13 I4 Cu11 118.6(3) . 4_566 ?
Cu6 I4 Cu11 139.9(5) . 4_566 ?
Cu8 I4 Cu11 40.1(4) . 4_566 ?
Cu5 I4 Cu11 135.17(17) . 4_566 ?
Cu21 I4 Cu11 90.8(14) . 4_566 ?
Cu17 I4 Cu12 11.4(10) 4_566 4_566 ?
Cu14 I4 Cu12 104.0(8) . 4_566 ?
Cu13 I4 Cu12 65.6(6) . 4_566 ?
Cu6 I4 Cu12 98.5(7) . 4_566 ?
Cu8 I4 Cu12 71.1(6) . 4_566 ?
Cu5 I4 Cu12 87.4(4) . 4_566 ?
Cu21 I4 Cu12 101.7(16) . 4_566 ?
Cu11 I4 Cu12 61.4(2) 4_566 4_566 ?
Cu22 I5 Cu6 134.4(15) . . ?
Cu22 I5 Cu15 67.6(14) . . ?
Cu6 I5 Cu15 158.0(5) . . ?
Cu22 I5 Cu13 120.8(14) . . ?
Cu6 I5 Cu13 33.7(6) . . ?
Cu15 I5 Cu13 143.5(4) . . ?
Cu22 I5 Cu9 88.5(14) . 3_656 ?
Cu6 I5 Cu9 65.9(5) . 3_656 ?
Cu15 I5 Cu9 123.2(2) . 3_656 ?
Cu13 I5 Cu9 93.3(4) . 3_656 ?
Cu22 I5 Cu5 145.9(14) . . ?
Cu6 I5 Cu5 72.7(5) . . ?
Cu15 I5 Cu5 86.95(17) . . ?
Cu13 I5 Cu5 67.8(3) . . ?
Cu9 I5 Cu5 125.1(2) 3_656 . ?
Cu22 I5 Cu2 58.6(14) . . ?
Cu6 I5 Cu2 90.6(6) . . ?
Cu15 I5 Cu2 104.78(16) . . ?
Cu13 I5 Cu2 63.8(3) . . ?
Cu9 I5 Cu2 104.4(2) 3_656 . ?
Cu5 I5 Cu2 110.66(16) . . ?
Cu22 I5 Cu20 74(2) . 4_566 ?
Cu6 I5 Cu20 103.1(15) . 4_566 ?
Cu15 I5 Cu20 81.0(14) . 4_566 ?
Cu13 I5 Cu20 69.3(15) . 4_566 ?
Cu9 I5 Cu20 142.5(14) 3_656 4_566 ?
Cu5 I5 Cu20 80.0(14) . 4_566 ?
Cu2 I5 Cu20 38.3(14) . 4_566 ?
Cu14 I6 Cu19 138.3(16) . 4_566 ?
Cu14 I6 Cu3 149.6(7) . 4_566 ?
Cu19 I6 Cu3 35.6(15) 4_566 4_566 ?
Cu14 I6 Cu11 65.5(7) . 4_566 ?
Cu19 I6 Cu11 113.0(15) 4_566 4_566 ?
Cu3 I6 Cu11 89.69(16) 4_566 4_566 ?
Cu14 I6 Cu8 33.8(8) . . ?
Cu19 I6 Cu8 116.4(15) 4_566 . ?
Cu3 I6 Cu8 115.8(5) 4_566 . ?
Cu11 I6 Cu8 41.2(4) 4_566 . ?
Cu14 I6 Cu10 89.4(6) . . ?
Cu19 I6 Cu10 56.4(15) 4_566 . ?
Cu3 I6 Cu10 63.91(16) 4_566 . ?
Cu11 I6 Cu10 67.45(18) 4_566 . ?
Cu8 I6 Cu10 60.3(4) . . ?
Cu14 I6 Cu7 68.1(8) . 3_656 ?
Cu19 I6 Cu7 97.0(16) 4_566 3_656 ?
Cu3 I6 Cu7 130.9(4) 4_566 3_656 ?
Cu11 I6 Cu7 133.1(5) 4_566 3_656 ?
Cu8 I6 Cu7 93.8(6) . 3_656 ?
Cu10 I6 Cu7 106.1(4) . 3_656 ?
Cu14 I6 Cu23 103.9(18) . 4_566 ?
Cu19 I6 Cu23 64(2) 4_566 4_566 ?
Cu3 I6 Cu23 45.9(17) 4_566 4_566 ?
Cu11 I6 Cu23 49.5(17) 4_566 4_566 ?
Cu8 I6 Cu23 70.1(17) . 4_566 ?
Cu10 I6 Cu23 36.0(16) . 4_566 ?
Cu7 I6 Cu23 142.0(17) 3_656 4_566 ?
Cu16 I7 Cu19 60.2(19) 4_565 4_565 ?
Cu16 I7 Cu22 61.2(18) 4_565 1_655 ?
Cu19 I7 Cu22 101(2) 4_565 1_655 ?
Cu16 I7 Cu15 95.8(13) 4_565 1_655 ?
Cu19 I7 Cu15 155.9(15) 4_565 1_655 ?
Cu22 I7 Cu15 65.6(14) 1_655 1_655 ?
Cu16 I7 Cu4 15.5(19) 4_565 4_565 ?
Cu19 I7 Cu4 53.9(15) 4_565 4_565 ?
Cu22 I7 Cu4 55.1(14) 1_655 4_565 ?
Cu15 I7 Cu4 103.38(18) 1_655 4_565 ?
Cu16 I7 Cu3 63.8(10) 4_565 4_565 ?
Cu19 I7 Cu3 34.9(15) 4_565 4_565 ?
Cu22 I7 Cu3 122.8(14) 1_655 4_565 ?
Cu15 I7 Cu3 135.44(15) 1_655 4_565 ?
Cu4 I7 Cu3 67.75(16) 4_565 4_565 ?
Cu16 I7 Cu1 118(2) 4_565 3_656 ?
Cu19 I7 Cu1 84.6(16) 4_565 3_656 ?
Cu22 I7 Cu1 80.8(14) 1_655 3_656 ?
Cu15 I7 Cu1 111.06(18) 1_655 3_656 ?
Cu4 I7 Cu1 103.0(2) 4_565 3_656 ?
Cu3 I7 Cu1 113.48(17) 4_565 3_656 ?
Cu16 I7 Cu18 18.7(18) 4_565 4_565 ?
Cu19 I7 Cu18 69.4(16) 4_565 4_565 ?
Cu22 I7 Cu18 71.8(15) 1_655 4_565 ?
Cu15 I7 Cu18 87.0(5) 1_655 4_565 ?
Cu4 I7 Cu18 34.2(6) 4_565 4_565 ?
Cu3 I7 Cu18 60.8(5) 4_565 4_565 ?
Cu1 I7 Cu18 137.2(6) 3_656 4_565 ?
Cu1 I8 Cu16 130.6(16) 1_655 . ?
Cu1 I8 Cu9 104.6(2) 1_655 . ?
Cu16 I8 Cu9 46.3(17) . . ?
Cu1 I8 Cu2 70.39(18) 1_655 4_666 ?
Cu16 I8 Cu2 103.7(10) . 4_666 ?
Cu9 I8 Cu2 137.3(2) . 4_666 ?
Cu1 I8 Cu4 143.5(2) 1_655 . ?
Cu16 I8 Cu4 15.6(17) . . ?
Cu9 I8 Cu4 59.0(3) . . ?
Cu2 I8 Cu4 99.05(16) 4_666 . ?
Cu1 I8 Cu18 115.8(6) 1_655 . ?
Cu16 I8 Cu18 19.9(16) . . ?
Cu9 I8 Cu18 28.7(6) . . ?
Cu2 I8 Cu18 113.5(6) 4_666 . ?
Cu4 I8 Cu18 35.1(6) . . ?
Cu1 I8 Cu20 41.3(15) 1_655 1_656 ?
Cu16 I8 Cu20 103.6(18) . 1_656 ?
Cu9 I8 Cu20 110.0(15) . 1_656 ?
Cu2 I8 Cu20 38.6(15) 4_666 1_656 ?
Cu4 I8 Cu20 109.5(15) . 1_656 ?
Cu18 I8 Cu20 100.2(15) . 1_656 ?
Cu1 I8 Cu22 106.9(11) 1_655 4_666 ?
Cu16 I8 Cu22 52.2(16) . 4_666 ?
Cu9 I8 Cu22 93.5(11) . 4_666 ?
Cu2 I8 Cu22 51.6(11) 4_666 4_666 ?
Cu4 I8 Cu22 48.6(11) . 4_666 ?
Cu18 I8 Cu22 65.2(13) . 4_666 ?
Cu20 I8 Cu22 65.7(19) 1_656 4_666 ?
As3 As1 As4 104.93(19) . 3_756 ?
As3 As1 As4 91.65(18) . . ?
As4 As1 As4 90.84(17) 3_756 . ?
As3 As2 As5 84.3(2) . . ?
As3 As2 As8 105.4(2) . 3_656 ?
As5 As2 As8 105.6(2) . 3_656 ?
As2 As3 As1 101.3(2) . . ?
As2 As3 As10 102.4(2) . 3_656 ?
As1 As3 As10 102.2(2) . 3_656 ?
As9 As4 As1 103.46(18) 1_655 3_756 ?
As9 As4 As1 91.73(18) 1_655 . ?
As1 As4 As1 89.15(17) 3_756 . ?
As2 As5 As12 99.3(2) . . ?
As2 As5 As7 101.5(2) . 3_656 ?
As12 As5 As7 102.30(19) . 3_656 ?
As8 As6 As11 98.4(2) . 1_556 ?
As8 As6 As7 102.9(2) . . ?
As11 As6 As7 102.09(19) 1_556 . ?
As6 As7 As5 96.76(17) . 3_656 ?
As6 As7 As10 94.73(15) . . ?
As5 As7 As10 96.97(15) 3_656 . ?
As6 As8 As9 79.63(18) . . ?
As6 As8 As2 103.4(2) . 3_656 ?
As9 As8 As2 102.8(2) . 3_656 ?
As8 As9 As4 100.1(2) . 1_455 ?
As8 As9 As10 102.34(19) . . ?
As4 As9 As10 101.86(19) 1_455 . ?
As3 As10 As9 96.16(18) 3_656 . ?
As3 As10 As7 96.14(16) 3_656 . ?
As9 As10 As7 96.78(15) . . ?
As6 As11 As12 103.72(18) 1_554 3_655 ?
As6 As11 As12 92.67(17) 1_554 . ?
As12 As11 As12 90.42(15) 3_655 . ?
As5 As12 As11 104.97(18) . 3_655 ?
As5 As12 As11 90.17(17) . . ?
As11 As12 As11 89.58(15) 3_655 . ?
Cu20 Cu1 I8 74(2) 1_556 1_455 ?
Cu20 Cu1 I3 66(2) 1_556 1_556 ?
I8 Cu1 I3 104.8(2) 1_455 1_556 ?
Cu20 Cu1 I7 171(2) 1_556 3_656 ?
I8 Cu1 I7 110.6(2) 1_455 3_656 ?
I3 Cu1 I7 118.3(2) 1_556 3_656 ?
Cu20 Cu1 Cu2 34(2) 1_556 4_566 ?
I8 Cu1 Cu2 55.40(16) 1_455 4_566 ?
I3 Cu1 Cu2 55.92(15) 1_556 4_566 ?
I7 Cu1 Cu2 154.7(3) 3_656 4_566 ?
Cu20 Cu2 P1 173(2) 4_566 1_455 ?
Cu20 Cu2 Cu22 94(3) 4_566 . ?
P1 Cu2 Cu22 79.4(14) 1_455 . ?
Cu20 Cu2 I8 75(2) 4_566 4_465 ?
P1 Cu2 I8 104.10(19) 1_455 4_465 ?
Cu22 Cu2 I8 73.9(14) . 4_465 ?
Cu20 Cu2 I5 74(2) 4_566 . ?
P1 Cu2 I5 100.96(19) 1_455 . ?
Cu22 Cu2 I5 57.7(14) . . ?
I8 Cu2 I5 119.20(18) 4_465 . ?
Cu20 Cu2 I3 67(2) 4_566 4_566 ?
P1 Cu2 I3 120.2(2) 1_455 4_566 ?
Cu22 Cu2 I3 159.9(14) . 4_566 ?
I8 Cu2 I3 103.05(16) 4_465 4_566 ?
I5 Cu2 I3 110.17(17) . 4_566 ?
Cu20 Cu2 Cu13 81(2) 4_566 . ?
P1 Cu2 Cu13 100.9(4) 1_455 . ?
Cu22 Cu2 Cu13 112.9(14) . . ?
I8 Cu2 Cu13 155.0(4) 4_465 . ?
I5 Cu2 Cu13 56.6(3) . . ?
I3 Cu2 Cu13 61.8(3) 4_566 . ?
Cu20 Cu2 Cu1 36(2) 4_566 4_565 ?
P1 Cu2 Cu1 147.7(2) 1_455 4_565 ?
Cu22 Cu2 Cu1 111.3(14) . 4_565 ?
I8 Cu2 Cu1 54.21(16) 4_465 4_565 ?
I5 Cu2 Cu1 110.6(2) . 4_565 ?
I3 Cu2 Cu1 55.12(16) 4_566 4_565 ?
Cu13 Cu2 Cu1 102.3(4) . 4_565 ?
Cu19 Cu3 Cu23 101(3) . . ?
Cu19 Cu3 I6 72(2) . 4_565 ?
Cu23 Cu3 I6 76(2) . 4_565 ?
Cu19 Cu3 I1 77(2) . . ?
Cu23 Cu3 I1 58(2) . . ?
I6 Cu3 I1 117.32(16) 4_565 . ?
Cu19 Cu3 I7 66(2) . 4_566 ?
Cu23 Cu3 I7 165(2) . 4_566 ?
I6 Cu3 I7 104.59(16) 4_565 4_566 ?
I1 Cu3 I7 110.13(16) . 4_566 ?
Cu19 Cu3 Cu16 64(3) . . ?
Cu23 Cu3 Cu16 115(2) . . ?
I6 Cu3 Cu16 135.9(17) 4_565 . ?
I1 Cu3 Cu16 57.1(8) . . ?
I7 Cu3 Cu16 53.8(8) 4_566 . ?
Cu19 Cu3 Cu10 62(2) . 4_565 ?
Cu23 Cu3 Cu10 39(2) . 4_565 ?
I6 Cu3 Cu10 59.57(15) 4_565 4_565 ?
I1 Cu3 Cu10 57.84(15) . 4_565 ?
I7 Cu3 Cu10 128.0(2) 4_566 4_565 ?
Cu16 Cu3 Cu10 101.0(14) . 4_565 ?
Cu19 Cu3 Cu18 83(2) . . ?
Cu23 Cu3 Cu18 112(2) . . ?
I6 Cu3 Cu18 154.9(7) 4_565 . ?
I1 Cu3 Cu18 57.3(5) . . ?
I7 Cu3 Cu18 61.1(5) 4_566 . ?
Cu16 Cu3 Cu18 19.0(15) . . ?
Cu10 Cu3 Cu18 111.0(5) 4_565 . ?
Cu19 Cu3 Cu4 51(2) . . ?
Cu23 Cu3 Cu4 112(2) . . ?
I6 Cu3 Cu4 123.0(2) 4_565 . ?
I1 Cu3 Cu4 55.24(13) . . ?
I7 Cu3 Cu4 55.24(14) 4_566 . ?
Cu16 Cu3 Cu4 13.5(16) . . ?
Cu10 Cu3 Cu4 90.3(2) 4_565 . ?
Cu18 Cu3 Cu4 32.1(6) . . ?
Cu16 Cu4 Cu18 11(3) . . ?
Cu16 Cu4 P2 169(3) . 4_566 ?
Cu18 Cu4 P2 178.7(9) . 4_566 ?
Cu16 Cu4 Cu19 94(4) . . ?
Cu18 Cu4 Cu19 98.4(19) . . ?
P2 Cu4 Cu19 82.9(17) 4_566 . ?
Cu16 Cu4 Cu22 94(4) . 4_666 ?
Cu18 Cu4 Cu22 101.0(17) . 4_666 ?
P2 Cu4 Cu22 78.2(15) 4_566 4_666 ?
Cu19 Cu4 Cu22 110(2) . 4_666 ?
Cu16 Cu4 Cu9 35(3) . . ?
Cu18 Cu4 Cu9 24.4(9) . . ?
P2 Cu4 Cu9 155.1(4) 4_566 . ?
Cu19 Cu4 Cu9 111.1(17) . . ?
Cu22 Cu4 Cu9 113.5(15) 4_666 . ?
Cu16 Cu4 I1 79(3) . . ?
Cu18 Cu4 I1 71.7(9) . . ?
P2 Cu4 I1 109.2(3) 4_566 . ?
Cu19 Cu4 I1 68.2(17) . . ?
Cu22 Cu4 I1 171.8(15) 4_666 . ?
Cu9 Cu4 I1 61.2(2) . . ?
Cu16 Cu4 I8 79(3) . . ?
Cu18 Cu4 I8 73.4(9) . . ?
P2 Cu4 I8 105.5(3) 4_566 . ?
Cu19 Cu4 I8 170.9(17) . . ?
Cu22 Cu4 I8 75.7(15) 4_666 . ?
Cu9 Cu4 I8 59.8(2) . . ?
I1 Cu4 I8 105.04(19) . . ?
Cu16 Cu4 I7 67(3) . 4_566 ?
Cu18 Cu4 I7 77.7(9) . 4_566 ?
P2 Cu4 I7 102.6(2) 4_566 4_566 ?
Cu19 Cu4 I7 59.9(16) . 4_566 ?
Cu22 Cu4 I7 60.2(14) 4_666 4_566 ?
Cu9 Cu4 I7 102.2(4) . 4_566 ?
I1 Cu4 I7 113.5(2) . 4_566 ?
I8 Cu4 I7 120.3(3) . 4_566 ?
Cu16 Cu4 Cu3 63(3) . . ?
Cu18 Cu4 Cu3 67.0(9) . . ?
P2 Cu4 Cu3 114.3(3) 4_566 . ?
Cu19 Cu4 Cu3 31.5(17) . . ?
Cu22 Cu4 Cu3 117.2(15) 4_666 . ?
Cu9 Cu4 Cu3 80.9(3) . . ?
I1 Cu4 Cu3 56.92(15) . . ?
I8 Cu4 Cu3 139.8(3) . . ?
I7 Cu4 Cu3 57.00(16) 4_566 . ?
P6 Cu5 I5 108.8(2) 4_565 . ?
P6 Cu5 I4 112.4(2) 4_565 . ?
I5 Cu5 I4 104.97(19) . . ?
P6 Cu5 I2 108.0(2) 4_565 . ?
I5 Cu5 I2 121.9(2) . . ?
I4 Cu5 I2 100.57(18) . . ?
P6 Cu5 Cu21 91.0(14) 4_565 . ?
I5 Cu5 Cu21 158.6(14) . . ?
I4 Cu5 Cu21 58.3(13) . . ?
I2 Cu5 Cu21 55.8(13) . . ?
P6 Cu5 Cu13 104.5(4) 4_565 . ?
I5 Cu5 Cu13 55.3(3) . . ?
I4 Cu5 Cu13 55.3(3) . . ?
I2 Cu5 Cu13 145.4(4) . . ?
Cu21 Cu5 Cu13 112.8(14) . . ?
Cu13 Cu6 I5 74.4(10) . . ?
Cu13 Cu6 I4 72.9(9) . . ?
I5 Cu6 I4 109.5(7) . . ?
Cu13 Cu6 I1 176.8(13) . 3_656 ?
I5 Cu6 I1 102.4(7) . 3_656 ?
I4 Cu6 I1 108.4(9) . 3_656 ?
Cu13 Cu6 Cu9 119.9(13) . 3_656 ?
I5 Cu6 Cu9 58.2(5) . 3_656 ?
I4 Cu6 Cu9 153.3(9) . 3_656 ?
I1 Cu6 Cu9 57.6(5) 3_656 3_656 ?
Cu12 Cu7 Cu17 13.9(11) . . ?
Cu12 Cu7 I3 77.4(15) . . ?
Cu17 Cu7 I3 71.4(14) . . ?
Cu12 Cu7 I2 75.9(13) . . ?
Cu17 Cu7 I2 66.4(18) . . ?
I3 Cu7 I2 103.7(8) . . ?
Cu12 Cu7 I6 176.3(16) . 3_656 ?
Cu17 Cu7 I6 163(2) . 3_656 ?
I3 Cu7 I6 102.7(9) . 3_656 ?
I2 Cu7 I6 100.5(10) . 3_656 ?
Cu12 Cu7 Cu14 124.4(14) . 3_656 ?
Cu17 Cu7 Cu14 122.1(17) . 3_656 ?
I3 Cu7 Cu14 143.5(12) . 3_656 ?
I2 Cu7 Cu14 61.5(7) . 3_656 ?
I6 Cu7 Cu14 53.6(8) 3_656 3_656 ?
Cu14 Cu8 Cu11 113.6(13) . 4_566 ?
Cu14 Cu8 I6 71.9(11) . . ?
Cu11 Cu8 I6 69.1(5) 4_566 . ?
Cu14 Cu8 I4 71.9(12) . . ?
Cu11 Cu8 I4 71.9(5) 4_566 . ?
I6 Cu8 I4 108.0(6) . . ?
Cu14 Cu8 Cu10 122.6(13) . . ?
Cu11 Cu8 Cu10 79.2(6) 4_566 . ?
I6 Cu8 Cu10 61.1(3) . . ?
I4 Cu8 Cu10 151.1(8) . . ?
Cu14 Cu8 Cu17 124.8(14) . 4_566 ?
Cu11 Cu8 Cu17 69.1(12) 4_566 4_566 ?
I6 Cu8 Cu17 138.2(13) . 4_566 ?
I4 Cu8 Cu17 56.2(7) . 4_566 ?
Cu10 Cu8 Cu17 112.2(9) . 4_566 ?
Cu14 Cu8 I2 177.6(12) . 4_566 ?
Cu11 Cu8 I2 68.5(7) 4_566 4_566 ?
I6 Cu8 I2 110.3(6) . 4_566 ?
I4 Cu8 I2 108.0(6) . 4_566 ?
Cu10 Cu8 I2 58.6(4) . 4_566 ?
Cu17 Cu8 I2 54.3(7) 4_566 4_566 ?
Cu18 Cu9 Cu16 18.9(18) . . ?
Cu18 Cu9 Cu4 30.4(12) . . ?
Cu16 Cu9 Cu4 11.5(17) . . ?
Cu18 Cu9 I5 176.2(12) . 3_656 ?
Cu16 Cu9 I5 159.2(18) . 3_656 ?
Cu4 Cu9 I5 147.7(4) . 3_656 ?
Cu18 Cu9 I8 78.3(12) . . ?
Cu16 Cu9 I8 66.7(13) . . ?
Cu4 Cu9 I8 61.2(2) . . ?
I5 Cu9 I8 103.3(3) 3_656 . ?
Cu18 Cu9 I1 73.9(11) . . ?
Cu16 Cu9 I1 65.4(13) . . ?
Cu4 Cu9 I1 60.4(2) . . ?
I5 Cu9 I1 102.3(3) 3_656 . ?
I8 Cu9 I1 105.4(3) . . ?
Cu18 Cu9 Cu6 121.1(12) . 3_656 ?
Cu16 Cu9 Cu6 122.0(12) . 3_656 ?
Cu4 Cu9 Cu6 119.7(6) . 3_656 ?
I5 Cu9 Cu6 55.8(5) 3_656 3_656 ?
I8 Cu9 Cu6 145.0(5) . 3_656 ?
I1 Cu9 Cu6 59.9(5) . 3_656 ?
Cu21 Cu10 Cu23 113(4) 4_566 4_566 ?
Cu21 Cu10 P12 67(3) 4_566 1_556 ?
Cu23 Cu10 P12 167(3) 4_566 1_556 ?
Cu21 Cu10 Cu19 123(3) 4_566 4_566 ?
Cu23 Cu10 Cu19 86(3) 4_566 4_566 ?
P12 Cu10 Cu19 83.6(16) 1_556 4_566 ?
Cu21 Cu10 Cu8 115(3) 4_566 . ?
Cu23 Cu10 Cu8 91(3) 4_566 . ?
P12 Cu10 Cu8 100.7(5) 1_556 . ?
Cu19 Cu10 Cu8 118.1(16) 4_566 . ?
Cu21 Cu10 I1 76(3) 4_566 4_566 ?
Cu23 Cu10 I1 63(3) 4_566 4_566 ?
P12 Cu10 I1 105.9(2) 1_556 4_566 ?
Cu19 Cu10 I1 66.4(16) 4_566 4_566 ?
Cu8 Cu10 I1 153.5(5) . 4_566 ?
Cu21 Cu10 I6 166(3) 4_566 . ?
Cu23 Cu10 I6 81(3) 4_566 . ?
P12 Cu10 I6 100.1(2) 1_556 . ?
Cu19 Cu10 I6 59.9(15) 4_566 . ?
Cu8 Cu10 I6 58.6(4) . . ?
I1 Cu10 I6 116.1(2) 4_566 . ?
Cu21 Cu10 I2 71(3) 4_566 4_566 ?
Cu23 Cu10 I2 68(3) 4_566 4_566 ?
P12 Cu10 I2 122.7(2) 1_556 4_566 ?
Cu19 Cu10 I2 153.6(16) 4_566 4_566 ?
Cu8 Cu10 I2 63.9(4) . 4_566 ?
I1 Cu10 I2 100.20(19) 4_566 4_566 ?
I6 Cu10 I2 112.6(2) . 4_566 ?
Cu21 Cu10 Cu3 135(3) 4_566 4_566 ?
Cu23 Cu10 Cu3 52(3) 4_566 4_566 ?
P12 Cu10 Cu3 117.8(3) 1_556 4_566 ?
Cu19 Cu10 Cu3 34.3(16) 4_566 4_566 ?
Cu8 Cu10 Cu3 107.9(4) . 4_566 ?
I1 Cu10 Cu3 59.67(15) 4_566 4_566 ?
I6 Cu10 Cu3 56.52(15) . 4_566 ?
I2 Cu10 Cu3 119.4(2) 4_566 4_566 ?
Cu21 Cu10 Cu11 129(3) 4_566 4_566 ?
Cu23 Cu10 Cu11 53(3) 4_566 4_566 ?
P12 Cu10 Cu11 137.3(3) 1_556 4_566 ?
Cu19 Cu10 Cu11 105.6(15) 4_566 4_566 ?
Cu8 Cu10 Cu11 37.9(4) . 4_566 ?
I1 Cu10 Cu11 116.1(2) 4_566 4_566 ?
I6 Cu10 Cu11 55.03(16) . 4_566 ?
I2 Cu10 Cu11 58.38(16) 4_566 4_566 ?
Cu3 Cu10 Cu11 79.5(2) 4_566 4_566 ?
Cu8 Cu11 Cu23 100(2) 4_565 . ?
Cu8 Cu11 I6 69.7(5) 4_565 4_565 ?
Cu23 Cu11 I6 73(2) . 4_565 ?
Cu8 Cu11 Cu17 71.0(16) 4_565 . ?
Cu23 Cu11 Cu17 116(2) . . ?
I6 Cu11 Cu17 140.6(15) 4_565 . ?
Cu8 Cu11 I4 68.0(5) 4_565 4_565 ?
Cu23 Cu11 I4 166(2) . 4_565 ?
I6 Cu11 I4 106.2(2) 4_565 4_565 ?
Cu17 Cu11 I4 55.8(6) . 4_565 ?
Cu8 Cu11 I2 73.2(6) 4_565 . ?
Cu23 Cu11 I2 61(2) . . ?
I6 Cu11 I2 113.1(2) 4_565 . ?
Cu17 Cu11 I2 55.6(7) . . ?
I4 Cu11 I2 108.42(18) 4_565 . ?
Cu8 Cu11 Cu12 82.7(9) 4_565 . ?
Cu23 Cu11 Cu12 114(2) . . ?
I6 Cu11 Cu12 152.3(8) 4_565 . ?
Cu17 Cu11 Cu12 11.7(8) . . ?
I4 Cu11 Cu12 59.8(4) 4_565 . ?
I2 Cu11 Cu12 57.5(2) . . ?
Cu8 Cu11 Cu14 29.6(8) 4_565 4_565 ?
Cu23 Cu11 Cu14 116(2) . 4_565 ?
I6 Cu11 Cu14 56.8(5) 4_565 4_565 ?
Cu17 Cu11 Cu14 87.1(14) . 4_565 ?
I4 Cu11 Cu14 56.3(5) 4_565 4_565 ?
I2 Cu11 Cu14 102.8(6) . 4_565 ?
Cu12 Cu11 Cu14 97.9(9) . 4_565 ?
Cu8 Cu11 Cu10 63.0(5) 4_565 4_565 ?
Cu23 Cu11 Cu10 37(2) . 4_565 ?
I6 Cu11 Cu10 57.52(15) 4_565 4_565 ?
Cu17 Cu11 Cu10 105.0(12) . 4_565 ?
I4 Cu11 Cu10 130.9(2) 4_565 4_565 ?
I2 Cu11 Cu10 56.36(16) . 4_565 ?
Cu12 Cu11 Cu10 111.3(4) . 4_565 ?
Cu14 Cu11 Cu10 80.3(6) 4_565 4_565 ?
Cu17 Cu12 Cu7 134(4) . . ?
Cu17 Cu12 I3 82(3) . . ?
Cu7 Cu12 I3 75.2(10) . . ?
Cu17 Cu12 I2 70(3) . . ?
Cu7 Cu12 I2 77.1(10) . . ?
I3 Cu12 I2 103.4(5) . . ?
Cu17 Cu12 I4 62(4) . 4_565 ?
Cu7 Cu12 I4 163.5(19) . 4_565 ?
I3 Cu12 I4 115.8(10) . 4_565 ?
I2 Cu12 I4 110.2(9) . 4_565 ?
Cu17 Cu12 Cu11 73(3) . . ?
Cu7 Cu12 Cu11 117.1(14) . . ?
I3 Cu12 Cu11 153.6(14) . . ?
I2 Cu12 Cu11 60.7(3) . . ?
I4 Cu12 Cu11 58.8(4) 4_565 . ?
Cu17 Cu12 Cu13 52(4) . 4_565 ?
Cu7 Cu12 Cu13 134.8(12) . 4_565 ?
I3 Cu12 Cu13 60.8(6) . 4_565 ?
I2 Cu12 Cu13 120.8(13) . 4_565 ?
I4 Cu12 Cu13 55.0(6) 4_565 4_565 ?
Cu11 Cu12 Cu13 107.2(10) . 4_565 ?
Cu6 Cu13 Cu17 128.2(14) . 4_566 ?
Cu6 Cu13 I5 71.9(9) . . ?
Cu17 Cu13 I5 138.5(17) 4_566 . ?
Cu6 Cu13 I4 73.8(10) . . ?
Cu17 Cu13 I4 58.0(7) 4_566 . ?
I5 Cu13 I4 108.8(5) . . ?
Cu6 Cu13 Cu2 117.6(11) . . ?
Cu17 Cu13 Cu2 114.2(11) 4_566 . ?
I5 Cu13 Cu2 59.6(3) . . ?
I4 Cu13 Cu2 155.1(7) . . ?
Cu6 Cu13 I3 170.1(12) . 4_566 ?
Cu17 Cu13 I3 57.9(8) 4_566 4_566 ?
I5 Cu13 I3 108.9(5) . 4_566 ?
I4 Cu13 I3 114.4(6) . 4_566 ?
Cu2 Cu13 I3 57.3(3) . 4_566 ?
Cu6 Cu13 Cu12 132.5(11) . 4_566 ?
Cu17 Cu13 Cu12 9.9(11) 4_566 4_566 ?
I5 Cu13 Cu12 128.8(8) . 4_566 ?
I4 Cu13 Cu12 59.3(4) . 4_566 ?
Cu2 Cu13 Cu12 108.7(7) . 4_566 ?
I3 Cu13 Cu12 55.1(4) 4_566 4_566 ?
Cu6 Cu13 Cu5 81.9(9) . . ?
Cu17 Cu13 Cu5 87.6(14) 4_566 . ?
I5 Cu13 Cu5 56.9(3) . . ?
I4 Cu13 Cu5 57.9(3) . . ?
Cu2 Cu13 Cu5 100.2(5) . . ?
I3 Cu13 Cu5 107.0(6) 4_566 . ?
Cu12 Cu13 Cu5 80.2(6) 4_566 . ?
Cu6 Cu13 Cu20 130.3(17) . 4_566 ?
Cu17 Cu13 Cu20 92.4(19) 4_566 4_566 ?
I5 Cu13 Cu20 58.4(13) . 4_566 ?
I4 Cu13 Cu20 120.0(14) . 4_566 ?
Cu2 Cu13 Cu20 35.3(13) . 4_566 ?
I3 Cu13 Cu20 51.6(13) 4_566 4_566 ?
Cu12 Cu13 Cu20 83.8(15) 4_566 4_566 ?
Cu5 Cu13 Cu20 71.4(14) . 4_566 ?
Cu8 Cu14 I6 74.3(11) . . ?
Cu8 Cu14 I4 74.6(12) . . ?
I6 Cu14 I4 110.1(10) . . ?
Cu8 Cu14 Cu11 36.8(9) . 4_566 ?
I6 Cu14 Cu11 57.7(6) . 4_566 ?
I4 Cu14 Cu11 60.0(6) . 4_566 ?
Cu8 Cu14 I2 171.1(16) . 3_656 ?
I6 Cu14 I2 98.5(8) . 3_656 ?
I4 Cu14 I2 113.2(10) . 3_656 ?
Cu11 Cu14 I2 142.6(9) 4_566 3_656 ?
Cu8 Cu14 Cu7 117.0(15) . 3_656 ?
I6 Cu14 Cu7 58.3(8) . 3_656 ?
I4 Cu14 Cu7 156.1(11) . 3_656 ?
Cu11 Cu14 Cu7 115.7(10) 4_566 3_656 ?
I2 Cu14 Cu7 54.2(7) 3_656 3_656 ?
P9 Cu15 I5 110.7(2) 4_565 . ?
P9 Cu15 I3 107.2(2) 4_565 . ?
I5 Cu15 I3 118.8(2) . . ?
P9 Cu15 I7 112.7(2) 4_565 1_455 ?
I5 Cu15 I7 106.11(18) . 1_455 ?
I3 Cu15 I7 101.09(17) . 1_455 ?
P9 Cu15 Cu22 108.4(13) 4_565 . ?
I5 Cu15 Cu22 55.6(12) . . ?
I3 Cu15 Cu22 143.0(13) . . ?
I7 Cu15 Cu22 55.4(12) 1_455 . ?
Cu4 Cu16 Cu18 161(6) . . ?
Cu4 Cu16 Cu9 133(4) . . ?
Cu18 Cu16 Cu9 28(2) . . ?
Cu4 Cu16 I7 97(4) . 4_566 ?
Cu18 Cu16 I7 101(4) . 4_566 ?
Cu9 Cu16 I7 129(4) . 4_566 ?
Cu4 Cu16 Cu19 70(4) . . ?
Cu18 Cu16 Cu19 118(4) . . ?
Cu9 Cu16 Cu19 127(3) . . ?
I7 Cu16 Cu19 60.8(18) 4_566 . ?
Cu4 Cu16 Cu22 70(4) . 4_666 ?
Cu18 Cu16 Cu22 122(4) . 4_666 ?
Cu9 Cu16 Cu22 130(3) . 4_666 ?
I7 Cu16 Cu22 61.0(17) 4_566 4_666 ?
Cu19 Cu16 Cu22 101(3) . 4_666 ?
Cu4 Cu16 I1 86(3) . . ?
Cu18 Cu16 I1 82(3) . . ?
Cu9 Cu16 I1 68.9(13) . . ?
I7 Cu16 I1 122.1(15) 4_566 . ?
Cu19 Cu16 I1 66.9(19) . . ?
Cu22 Cu16 I1 156(4) 4_666 . ?
Cu4 Cu16 I8 86(3) . . ?
Cu18 Cu16 I8 84(3) . . ?
Cu9 Cu16 I8 67.1(13) . . ?
I7 Cu16 I8 130.2(16) 4_566 . ?
Cu19 Cu16 I8 155(4) . . ?
Cu22 Cu16 I8 74.1(18) 4_666 . ?
I1 Cu16 I8 107.7(13) . . ?
Cu4 Cu16 Cu3 103(4) . . ?
Cu18 Cu16 Cu3 83(4) . . ?
Cu9 Cu16 Cu3 98(2) . . ?
I7 Cu16 Cu3 62.4(9) 4_566 . ?
Cu19 Cu16 Cu3 34.6(16) . . ?
Cu22 Cu16 Cu3 121(2) 4_666 . ?
I1 Cu16 Cu3 60.7(8) . . ?
I8 Cu16 Cu3 164(3) . . ?
Cu4 Cu16 P2 8(3) . 4_566 ?
Cu18 Cu16 P2 169(4) . 4_566 ?
Cu9 Cu16 P2 141(2) . 4_566 ?
I7 Cu16 P2 90(2) 4_566 4_566 ?
Cu19 Cu16 P2 67(2) . 4_566 ?
Cu22 Cu16 P2 64(2) 4_666 4_566 ?
I1 Cu16 P2 92(2) . 4_566 ?
I8 Cu16 P2 89(2) . 4_566 ?
Cu3 Cu16 P2 102(2) . 4_566 ?
Cu12 Cu17 Cu7 32(3) . . ?
Cu12 Cu17 I4 107(4) . 4_565 ?
Cu7 Cu17 I4 138(3) . 4_565 ?
Cu12 Cu17 I2 97(3) . . ?
Cu7 Cu17 I2 75.8(12) . . ?
I4 Cu17 I2 122.7(17) 4_565 . ?
Cu12 Cu17 Cu13 118(5) . 4_565 ?
Cu7 Cu17 Cu13 129(2) . 4_565 ?
I4 Cu17 Cu13 61.4(8) 4_565 4_565 ?
I2 Cu17 Cu13 142(3) . 4_565 ?
Cu12 Cu17 I3 86(4) . . ?
Cu7 Cu17 I3 71.0(14) . . ?
I4 Cu17 I3 124.8(10) 4_565 . ?
I2 Cu17 I3 107.8(11) . . ?
Cu13 Cu17 I3 65.3(7) 4_565 . ?
Cu12 Cu17 Cu11 95(3) . . ?
Cu7 Cu17 Cu11 105.7(18) . . ?
I4 Cu17 Cu11 62.9(7) 4_565 . ?
I2 Cu17 Cu11 63.9(8) . . ?
Cu13 Cu17 Cu11 120.8(15) 4_565 . ?
I3 Cu17 Cu11 171.6(15) . . ?
Cu12 Cu17 Cu8 135(4) . 4_565 ?
Cu7 Cu17 Cu8 136.7(16) . 4_565 ?
I4 Cu17 Cu8 60.7(11) 4_565 4_565 ?
I2 Cu17 Cu8 65.5(13) . 4_565 ?
Cu13 Cu17 Cu8 94.2(19) 4_565 4_565 ?
I3 Cu17 Cu8 138(3) . 4_565 ?
Cu11 Cu17 Cu8 39.9(7) . 4_565 ?
Cu16 Cu18 Cu9 133(4) . . ?
Cu16 Cu18 Cu4 8(3) . . ?
Cu9 Cu18 Cu4 125.1(17) . . ?
Cu16 Cu18 I1 78(3) . . ?
Cu9 Cu18 I1 77.4(11) . . ?
Cu4 Cu18 I1 72.9(9) . . ?
Cu16 Cu18 I8 76(3) . . ?
Cu9 Cu18 I8 73.0(11) . . ?
Cu4 Cu18 I8 71.6(9) . . ?
I1 Cu18 I8 104.8(8) . . ?
Cu16 Cu18 Cu3 78(3) . . ?
Cu9 Cu18 Cu3 120.7(15) . . ?
Cu4 Cu18 Cu3 81.0(10) . . ?
I1 Cu18 Cu3 59.8(5) . . ?
I8 Cu18 Cu3 151.8(12) . . ?
Cu16 Cu18 I7 60(3) . 4_566 ?
Cu9 Cu18 I7 166.8(18) . 4_566 ?
Cu4 Cu18 I7 68.1(10) . 4_566 ?
I1 Cu18 I7 109.7(9) . 4_566 ?
I8 Cu18 I7 114.5(10) . 4_566 ?
Cu3 Cu18 I7 58.1(5) . 4_566 ?
Cu16 Cu18 Cu19 47(3) . . ?
Cu9 Cu18 Cu19 136(2) . . ?
Cu4 Cu18 Cu19 50.0(14) . . ?
I1 Cu18 Cu19 59.1(14) . . ?
I8 Cu18 Cu19 121.4(16) . . ?
Cu3 Cu18 Cu19 31.1(13) . . ?
I7 Cu18 Cu19 50.8(13) 4_566 . ?
Cu3 Cu19 Cu4 97(3) . . ?
Cu3 Cu19 Cu10 83(3) . 4_565 ?
Cu4 Cu19 Cu10 116(3) . 4_565 ?
Cu3 Cu19 Cu16 81(3) . . ?
Cu4 Cu19 Cu16 16.6(17) . . ?
Cu10 Cu19 Cu16 118(3) 4_565 . ?
Cu3 Cu19 I7 80(3) . 4_566 ?
Cu4 Cu19 I7 66.2(17) . 4_566 ?
Cu10 Cu19 I7 163(3) 4_565 4_566 ?
Cu16 Cu19 I7 59.0(18) . 4_566 ?
Cu3 Cu19 I6 72(2) . 4_565 ?
Cu4 Cu19 I6 170(3) . 4_565 ?
Cu10 Cu19 I6 63.7(16) 4_565 4_565 ?
Cu16 Cu19 I6 153(3) . 4_565 ?
I7 Cu19 I6 111(2) 4_566 4_565 ?
Cu3 Cu19 I1 70(2) . . ?
Cu4 Cu19 I1 61.1(16) . . ?
Cu10 Cu19 I1 59.8(15) 4_565 . ?
Cu16 Cu19 I1 58.4(17) . . ?
I7 Cu19 I1 113(2) 4_566 . ?
I6 Cu19 I1 114(2) 4_565 . ?
Cu3 Cu19 Cu23 47(2) . . ?
Cu4 Cu19 Cu23 109(3) . . ?
Cu10 Cu19 Cu23 36.8(19) 4_565 . ?
Cu16 Cu19 Cu23 100(3) . . ?
I7 Cu19 Cu23 126(3) 4_566 . ?
I6 Cu19 Cu23 64(2) 4_565 . ?
I1 Cu19 Cu23 50(2) . . ?
Cu3 Cu19 Cu18 66(2) . . ?
Cu4 Cu19 Cu18 31.7(10) . . ?
Cu10 Cu19 Cu18 112(2) 4_565 . ?
Cu16 Cu19 Cu18 15.5(17) . . ?
I7 Cu19 Cu18 59.7(15) 4_566 . ?
I6 Cu19 Cu18 138(3) 4_565 . ?
I1 Cu19 Cu18 53.4(13) . . ?
Cu23 Cu19 Cu18 88(3) . . ?
Cu2 Cu20 Cu1 110(4) 4_565 1_554 ?
Cu2 Cu20 P8 166(4) 4_565 1_554 ?
Cu1 Cu20 P8 59(2) 1_554 1_554 ?
Cu2 Cu20 I3 73(2) 4_565 . ?
Cu1 Cu20 I3 71(2) 1_554 . ?
P8 Cu20 I3 107(3) 1_554 . ?
Cu2 Cu20 I8 67(2) 4_565 1_454 ?
Cu1 Cu20 I8 65(2) 1_554 1_454 ?
P8 Cu20 I8 100(3) 1_554 1_454 ?
I3 Cu20 I8 103(2) . 1_454 ?
Cu2 Cu20 I5 67(2) 4_565 4_565 ?
Cu1 Cu20 I5 176(4) 1_554 4_565 ?
P8 Cu20 I5 123(3) 1_554 4_565 ?
I3 Cu20 I5 110(2) . 4_565 ?
I8 Cu20 I5 111(2) 1_454 4_565 ?
Cu2 Cu20 Cu13 64(2) 4_565 4_565 ?
Cu1 Cu20 Cu13 130(3) 1_554 4_565 ?
P8 Cu20 Cu13 129(3) 1_554 4_565 ?
I3 Cu20 Cu13 59.0(15) . 4_565 ?
I8 Cu20 Cu13 130(3) 1_454 4_565 ?
I5 Cu20 Cu13 52.3(12) 4_565 4_565 ?
Cu10 Cu21 P12 76(3) 4_565 4_566 ?
Cu10 Cu21 I2 78(3) 4_565 . ?
P12 Cu21 I2 132(3) 4_566 . ?
Cu10 Cu21 Cu23 38(3) 4_565 . ?
P12 Cu21 Cu23 113(3) 4_566 . ?
I2 Cu21 Cu23 59(2) . . ?
Cu10 Cu21 I1 74(3) 4_565 . ?
P12 Cu21 I1 108(3) 4_566 . ?
I2 Cu21 I1 102(2) . . ?
Cu23 Cu21 I1 54(2) . . ?
Cu10 Cu21 I4 178(4) 4_565 . ?
P12 Cu21 I4 103(2) 4_566 . ?
I2 Cu21 I4 104(2) . . ?
Cu23 Cu21 I4 142(3) . . ?
I1 Cu21 I4 104(2) . . ?
Cu10 Cu21 Cu5 124(4) 4_565 . ?
P12 Cu21 Cu5 105(2) 4_566 . ?
I2 Cu21 Cu5 60.2(14) . . ?
Cu23 Cu21 Cu5 120(3) . . ?
I1 Cu21 Cu5 146(3) . . ?
I4 Cu21 Cu5 58.3(13) . . ?
Cu4 Cu22 I5 155(3) 4_465 . ?
Cu4 Cu22 Cu2 109(2) 4_465 . ?
I5 Cu22 Cu2 63.7(14) . . ?
Cu4 Cu22 I7 64.7(15) 4_465 1_455 ?
I5 Cu22 I7 110(2) . 1_455 ?
Cu2 Cu22 I7 153(3) . 1_455 ?
Cu4 Cu22 Cu16 16.2(17) 4_465 4_465 ?
I5 Cu22 Cu16 140(3) . 4_465 ?
Cu2 Cu22 Cu16 108(2) . 4_465 ?
I7 Cu22 Cu16 57.8(16) 1_455 4_465 ?
Cu4 Cu22 Cu15 105(2) 4_465 . ?
I5 Cu22 Cu15 56.8(12) . . ?
Cu2 Cu22 Cu15 101(2) . . ?
I7 Cu22 Cu15 58.9(13) 1_455 . ?
Cu16 Cu22 Cu15 90(3) 4_465 . ?
Cu4 Cu22 P2 47.1(11) 4_465 1_455 ?
I5 Cu22 P2 156(3) . 1_455 ?
Cu2 Cu22 P2 107(2) . 1_455 ?
I7 Cu22 P2 87.6(18) 1_455 1_455 ?
Cu16 Cu22 P2 63(2) 4_465 1_455 ?
Cu15 Cu22 P2 146(2) . 1_455 ?
Cu4 Cu22 I8 55.7(13) 4_465 4_465 ?
I5 Cu22 I8 108(2) . 4_465 ?
Cu2 Cu22 I8 54.4(12) . 4_465 ?
I7 Cu22 I8 108(2) 1_455 4_465 ?
Cu16 Cu22 I8 53.8(14) 4_465 4_465 ?
Cu15 Cu22 I8 102.2(19) . 4_465 ?
P2 Cu22 I8 79.6(15) 1_455 4_465 ?
Cu10 Cu23 Cu3 89(4) 4_565 . ?
Cu10 Cu23 Cu11 90(3) 4_565 . ?
Cu3 Cu23 Cu11 107(3) . . ?
Cu10 Cu23 I1 77(3) 4_565 . ?
Cu3 Cu23 I1 72(2) . . ?
Cu11 Cu23 I1 167(4) . . ?
Cu10 Cu23 I2 73(3) 4_565 . ?
Cu3 Cu23 I2 161(4) . . ?
Cu11 Cu23 I2 67(2) . . ?
I1 Cu23 I2 109(3) . . ?
Cu10 Cu23 Cu21 29(2) 4_565 . ?
Cu3 Cu23 Cu21 107(4) . . ?
Cu11 Cu23 Cu21 105(3) . . ?
I1 Cu23 Cu21 64(2) . . ?
I2 Cu23 Cu21 59(2) . . ?
Cu10 Cu23 Cu19 58(3) 4_565 . ?
Cu3 Cu23 Cu19 31.9(18) . . ?
Cu11 Cu23 Cu19 109(3) . . ?
I1 Cu23 Cu19 63(2) . . ?
I2 Cu23 Cu19 131(4) . . ?
Cu21 Cu23 Cu19 76(3) . . ?
Cu10 Cu23 I6 63(3) 4_565 4_565 ?
Cu3 Cu23 I6 58(2) . 4_565 ?
Cu11 Cu23 I6 57.3(18) . 4_565 ?
I1 Cu23 I6 114(3) . 4_565 ?
I2 Cu23 I6 107(3) . 4_565 ?
Cu21 Cu23 I6 92(3) . 4_565 ?
Cu19 Cu23 I6 52.0(19) . 4_565 ?

loop_
_geom_bond_atom_site_label_1
_geom_bond_atom_site_label_2
_geom_bond_distance
_geom_bond_site_symmetry_2
_geom_bond_publ_flag
I1 Cu23 2.41(8) . ?
I1 Cu16 2.60(4) . ?
I1 Cu18 2.62(2) . ?
I1 Cu4 2.644(6) . ?
I1 Cu10 2.645(6) 4_565 ?
I1 Cu9 2.666(8) . ?
I1 Cu21 2.67(7) . ?
I1 Cu3 2.696(5) . ?
I1 Cu6 2.73(2) 3_656 ?
I1 Cu19 2.80(7) . ?
I2 Cu17 2.51(3) . ?
I2 Cu21 2.58(7) . ?
I2 Cu23 2.58(8) . ?
I2 Cu12 2.641(11) . ?
I2 Cu7 2.65(2) . ?
I2 Cu10 2.670(6) 4_565 ?
I2 Cu5 2.708(6) . ?
I2 Cu11 2.731(6) . ?
I2 Cu8 2.81(2) 4_565 ?
I2 Cu14 2.88(3) 3_656 ?
I3 Cu20 2.55(7) . ?
I3 Cu7 2.60(2) . ?
I3 Cu17 2.60(3) . ?
I3 Cu12 2.621(11) . ?
I3 Cu15 2.632(5) . ?
I3 Cu1 2.639(7) 1_554 ?
I3 Cu2 2.665(4) 4_565 ?
I3 Cu13 2.789(16) 4_565 ?
I4 Cu17 2.50(3) 4_566 ?
I4 Cu14 2.58(3) . ?
I4 Cu13 2.587(13) . ?
I4 Cu6 2.60(2) . ?
I4 Cu8 2.620(15) . ?
I4 Cu5 2.667(6) . ?
I4 Cu21 2.67(7) . ?
I4 Cu11 2.687(6) 4_566 ?
I4 Cu12 2.72(2) 4_566 ?
I5 Cu22 2.51(6) . ?
I5 Cu6 2.54(2) . ?
I5 Cu15 2.542(5) . ?
I5 Cu13 2.572(13) . ?
I5 Cu9 2.608(8) 3_656 ?
I5 Cu5 2.622(5) . ?
I5 Cu2 2.658(5) . ?
I5 Cu20 2.77(7) 4_566 ?
I6 Cu14 2.56(2) . ?
I6 Cu19 2.57(7) 4_566 ?
I6 Cu3 2.573(4) 4_566 ?
I6 Cu11 2.584(5) 4_566 ?
I6 Cu8 2.593(15) . ?
I6 Cu10 2.660(6) . ?
I6 Cu7 2.71(4) 3_656 ?
I6 Cu23 2.94(9) 4_566 ?
I7 Cu16 2.46(4) 4_565 ?
I7 Cu19 2.50(7) 4_565 ?
I7 Cu22 2.54(6) 1_655 ?
I7 Cu15 2.642(5) 1_655 ?
I7 Cu4 2.645(6) 4_565 ?
I7 Cu3 2.700(5) 4_565 ?
I7 Cu1 2.752(7) 3_656 ?
I7 Cu18 2.79(3) 4_565 ?
I8 Cu1 2.586(7) 1_655 ?
I8 Cu16 2.60(4) . ?
I8 Cu9 2.609(8) . ?
I8 Cu2 2.624(5) 4_666 ?
I8 Cu4 2.645(6) . ?
I8 Cu18 2.67(2) . ?
I8 Cu20 2.75(7) 1_656 ?
I8 Cu22 3.10(6) 4_666 ?
As1 As3 2.327(5) . ?
As1 As4 2.399(5) 3_756 ?
As1 As4 2.408(5) . ?
As2 As3 2.285(6) . ?
As2 As5 2.290(6) . ?
As2 As8 2.417(5) 3_656 ?
As3 As10 2.368(5) 3_656 ?
As4 As9 2.361(5) 1_655 ?
As4 As1 2.399(5) 3_756 ?
As5 As12 2.362(5) . ?
As5 As7 2.399(5) 3_656 ?
As6 As8 2.346(6) . ?
As6 As11 2.362(5) 1_556 ?
As6 As7 2.395(5) . ?
As7 As5 2.399(5) 3_656 ?
As7 As10 2.524(4) . ?
As8 As9 2.347(5) . ?
As8 As2 2.417(5) 3_656 ?
As9 As4 2.361(5) 1_455 ?
As9 As10 2.401(5) . ?
As10 As3 2.368(5) 3_656 ?
As11 As6 2.362(5) 1_554 ?
As11 As12 2.412(5) 3_655 ?
As11 As12 2.418(5) . ?
As12 As11 2.412(5) 3_655 ?
Cu1 Cu20 1.89(7) 1_556 ?
Cu1 I8 2.586(7) 1_455 ?
Cu1 I3 2.639(7) 1_556 ?
Cu1 I7 2.752(7) 3_656 ?
Cu1 Cu2 3.003(8) 4_566 ?
Cu2 Cu20 1.78(7) 4_566 ?
Cu2 P1 2.282(6) 1_455 ?
Cu2 Cu22 2.53(6) . ?
Cu2 I8 2.624(5) 4_465 ?
Cu2 I3 2.665(4) 4_566 ?
Cu2 Cu13 2.765(14) . ?
Cu2 Cu1 3.003(8) 4_565 ?
Cu3 Cu19 1.57(7) . ?
Cu3 Cu23 2.18(9) . ?
Cu3 I6 2.573(4) 4_565 ?
Cu3 I7 2.700(5) 4_566 ?
Cu3 Cu16 2.74(4) . ?
Cu3 Cu10 2.771(7) 4_565 ?
Cu3 Cu18 2.78(2) . ?
Cu3 Cu4 2.980(8) . ?
Cu4 Cu16 0.71(8) . ?
Cu4 Cu18 1.60(3) . ?
Cu4 P2 2.153(10) 4_566 ?
Cu4 Cu19 2.34(7) . ?
Cu4 Cu22 2.40(6) 4_666 ?
Cu4 Cu9 2.588(11) . ?
Cu4 I7 2.645(6) 4_566 ?
Cu5 P6 2.138(7) 4_565 ?
Cu5 Cu21 2.80(7) . ?
Cu5 Cu13 2.895(15) . ?
Cu6 Cu13 1.48(3) . ?
Cu6 I1 2.73(2) 3_656 ?
Cu6 Cu9 2.80(2) 3_656 ?
Cu7 Cu12 1.23(5) . ?
Cu7 Cu17 1.68(7) . ?
Cu7 I6 2.71(4) 3_656 ?
Cu7 Cu14 2.95(4) 3_656 ?
Cu8 Cu14 1.50(4) . ?
Cu8 Cu11 1.820(19) 4_566 ?
Cu8 Cu10 2.641(17) . ?
Cu8 Cu17 2.68(6) 4_566 ?
Cu8 I2 2.81(2) 4_566 ?
Cu9 Cu18 1.31(3) . ?
Cu9 Cu16 2.05(7) . ?
Cu9 I5 2.608(8) 3_656 ?
Cu9 Cu6 2.80(2) 3_656 ?
Cu10 Cu21 1.39(6) 4_566 ?
Cu10 Cu23 1.75(9) 4_566 ?
Cu10 P12 2.274(7) 1_556 ?
Cu10 Cu19 2.47(7) 4_566 ?
Cu10 I1 2.645(6) 4_566 ?
Cu10 I2 2.670(6) 4_566 ?
Cu10 Cu3 2.771(7) 4_566 ?
Cu10 Cu11 2.912(8) 4_566 ?
Cu11 Cu8 1.820(19) 4_565 ?
Cu11 Cu23 2.34(8) . ?
Cu11 I6 2.584(5) 4_565 ?
Cu11 Cu17 2.65(3) . ?
Cu11 I4 2.687(6) 4_565 ?
Cu11 Cu12 2.757(13) . ?
Cu11 Cu14 2.78(3) 4_565 ?
Cu11 Cu10 2.912(8) 4_565 ?
Cu12 Cu17 0.56(4) . ?
Cu12 I4 2.72(2) 4_565 ?
Cu12 Cu13 2.88(3) 4_565 ?
Cu13 Cu17 2.57(3) 4_566 ?
Cu13 I3 2.789(16) 4_566 ?
Cu13 Cu12 2.88(3) 4_566 ?
Cu13 Cu20 3.04(7) 4_566 ?
Cu14 Cu11 2.78(3) 4_566 ?
Cu14 I2 2.88(3) 3_656 ?
Cu14 Cu7 2.95(4) 3_656 ?
Cu15 P9 2.135(7) 4_565 ?
Cu15 I7 2.642(5) 1_455 ?
Cu15 Cu22 2.81(6) . ?
Cu16 Cu18 0.91(7) . ?
Cu16 I7 2.46(4) 4_566 ?
Cu16 Cu19 2.49(8) . ?
Cu16 Cu22 2.55(8) 4_666 ?
Cu16 P2 2.86(9) 4_566 ?
Cu17 I4 2.50(3) 4_565 ?
Cu17 Cu13 2.57(3) 4_565 ?
Cu17 Cu8 2.68(6) 4_565 ?
Cu18 I7 2.79(3) 4_566 ?
Cu18 Cu19 3.02(7) . ?
Cu19 Cu10 2.47(7) 4_565 ?
Cu19 I7 2.50(7) 4_566 ?
Cu19 I6 2.57(7) 4_565 ?
Cu19 Cu23 2.92(11) . ?
Cu20 Cu2 1.78(7) 4_565 ?
Cu20 Cu1 1.89(7) 1_554 ?
Cu20 P8 2.20(7) 1_554 ?
Cu20 I8 2.75(7) 1_454 ?
Cu20 I5 2.77(7) 4_565 ?
Cu20 Cu13 3.04(7) 4_565 ?
Cu21 Cu10 1.39(7) 4_565 ?
Cu21 P12 2.16(7) 4_566 ?
Cu21 Cu23 2.63(11) . ?
Cu22 Cu4 2.40(6) 4_465 ?
Cu22 I7 2.54(6) 1_455 ?
Cu22 Cu16 2.55(8) 4_465 ?
Cu22 P2 2.88(6) 1_455 ?
Cu22 I8 3.10(6) 4_465 ?
Cu23 Cu10 1.75(8) 4_565 ?
Cu23 I6 2.94(8) 4_565 ?
